data_8100630
loop_
_publ_author_name
'Tojo, Kaoru'
'Mizuguchi, Jin'

_publ_section_title
;
Refinement of the crystal structure of \a-3,4:9,10-perylenetetracarboxylic 
dianhydride, C~24~H~8~O~6~, at 223 K
;
_journal_issue 2
_journal_name_full 'Zeitschrift f\"ur Kristallographie - New Crystal Structures'
_journal_page_first 253
_journal_page_last 254
_journal_volume 217
_journal_year 2002
_chemical_formula_moiety 'C24 H8 O6'
_chemical_formula_structural 'C24 H8 O6'
_chemical_formula_sum 'C24 H8 O6'
_chemical_formula_weight 392.32
_space_group_IT_number 14
_symmetry_cell_setting monoclinic
_symmetry_space_group_name_Hall '-P 2yn'
_symmetry_space_group_name_H-M 'P 1 21/n 1'
_cell_angle_alpha 90
_cell_angle_beta 93.26(6)
_cell_angle_gamma 90
_cell_formula_units_Z 2
_cell_length_a 3.703(6)
_cell_length_b 12.013(5)
_cell_length_c 17.161(3)
_cell_measurement_temperature 223.2
_cell_volume 762(1)
_exptl_crystal_density_diffrn 1.709
_cod_original_sg_symbol_H-M 'P 21/n'
_cod_database_code 8100630

loop_
_symmetry_equiv_pos_as_xyz
x,y,z
1/2-x,1/2+y,1/2-z
-x,-y,-z
1/2+x,1/2-y,1/2+z

loop_
_atom_site_label
_atom_site_type_symbol
_atom_site_fract_x
_atom_site_fract_y
_atom_site_fract_z
_atom_site_U_iso_or_equiv
_atom_site_adp_type
_atom_site_occupancy
_atom_site_calc_flag
_atom_site_refinement_flags
_atom_site_disorder_assembly
_atom_site_disorder_group
O(1) O 0.4575(4) 0.3555(1) 0.81103(8) 0.0358(3) Uani 1.00 d . . .
O(2) O 0.6596(5) 0.4794(1) 0.89758(10) 0.0547(5) Uani 1.00 d . . .
O(3) O 0.2384(4) 0.2387(1) 0.72159(8) 0.0413(4) Uani 1.00 d . . .
C(1) C 0.6361(5) 0.3826(1) 0.8823(1) 0.0343(4) Uani 1.00 d . . .
C(2) C 0.7778(4) 0.2903(1) 0.93133(10) 0.0260(4) Uani 1.00 d . . .
C(3) C 0.9443(5) 0.3120(1) 1.0036(1) 0.0292(4) Uani 1.00 d . . .
C(4) C 1.0760(4) 0.2243(1) 1.05095(10) 0.0262(4) Uani 1.00 d . . .
C(5) C 1.0420(4) 0.1140(1) 1.02668(9) 0.0204(3) Uani 1.00 d . . .
C(6) C 0.8693(3) 0.0899(1) 0.95240(8) 0.0188(3) Uani 1.00 d . . .
C(7) C 0.8233(4) -0.0212(1) 0.92390(8) 0.0196(3) Uani 1.00 d . . .
C(8) C 0.6533(4) -0.0388(1) 0.85062(9) 0.0254(4) Uani 1.00 d . . .
C(9) C 0.5224(4) 0.0491(1) 0.80391(9) 0.0260(4) Uani 1.00 d . . .
C(10) C 0.5618(4) 0.1568(1) 0.83075(9) 0.0237(4) Uani 1.00 d . . .
C(11) C 0.4076(4) 0.2484(2) 0.78310(10) 0.0295(4) Uani 1.00 d . . .
C(12) C 0.7357(4) 0.1793(1) 0.90421(9) 0.0218(4) Uani 1.00 d . . .
H(1) H 0.9699 0.3866 1.0213 0.0351 Uiso 1.00 calc . . .
H(2) H 1.1906 0.2405 1.1006 0.0315 Uiso 1.00 calc . . .
H(3) H 0.6253 -0.1128 0.8317 0.0304 Uiso 1.00 calc . . .
H(4) H 0.4068 0.0349 0.7541 0.0311 Uiso 1.00 calc . . .

loop_
_atom_site_aniso_label
_atom_site_aniso_U_11
_atom_site_aniso_U_22
_atom_site_aniso_U_33
_atom_site_aniso_U_12
_atom_site_aniso_U_13
_atom_site_aniso_U_23
O(1) 0.0414(7) 0.0280(6) 0.0373(7) 0.0055(5) -0.0043(5) 0.0097(5)
O(2) 0.080(1) 0.0220(7) 0.060(1) 0.0046(7) -0.0170(9) 0.0058(6)
O(3) 0.0446(7) 0.0437(8) 0.0342(7) 0.0072(6) -0.0108(5) 0.0116(6)
C(1) 0.0369(9) 0.0259(8) 0.0398(10) 0.0015(7) -0.0019(7) 0.0068(7)
C(2) 0.0251(7) 0.0202(7) 0.0325(9) 0.0007(5) 0.0003(6) 0.0038(6)
C(3) 0.0336(8) 0.0197(7) 0.0339(8) -0.0020(6) -0.0004(7) -0.0012(6)
C(4) 0.0290(7) 0.0212(7) 0.0280(7) -0.0030(6) -0.0025(6) -0.0026(6)
C(5) 0.0186(6) 0.0195(7) 0.0231(7) -0.0008(5) 0.0005(5) 0.0008(5)
C(6) 0.0163(6) 0.0181(7) 0.0220(7) -0.0011(5) 0.0013(5) 0.0011(5)
C(7) 0.0177(6) 0.0196(7) 0.0212(7) -0.0015(5) 0.0001(5) 0.0009(5)
C(8) 0.0251(7) 0.0247(7) 0.0258(7) -0.0019(6) -0.0030(6) -0.0019(6)
C(9) 0.0240(7) 0.0301(8) 0.0235(7) 0.0002(6) -0.0032(5) 0.0011(6)
C(10) 0.0198(6) 0.0265(8) 0.0244(8) -0.0001(6) -0.0001(5) 0.0057(6)
C(11) 0.0264(7) 0.0320(8) 0.0302(8) 0.0021(6) 0.0006(6) 0.0080(7)
C(12) 0.0185(6) 0.0221(8) 0.0246(7) 0.0009(5) 0.0004(5) 0.0039(5)

loop_
_geom_bond_atom_site_label_1
_geom_bond_atom_site_label_2
_geom_bond_distance
_geom_bond_site_symmetry_1
_geom_bond_site_symmetry_2
_geom_bond_publ_flag
O(1) C(1) 1.395(2) . . yes
O(1) C(11) 1.382(2) . . yes
O(2) C(1) 1.194(2) . . yes
O(3) C(11) 1.202(2) . . yes
C(1) C(2) 1.471(2) . . yes
C(2) C(3) 1.378(2) . . yes
C(2) C(12) 1.418(2) . . yes
C(3) C(4) 1.401(2) . . yes
C(3) H(1) 0.949 . . no
C(4) C(5) 1.393(2) . . yes
C(4) H(2) 0.951 . . no
C(5) C(6) 1.423(2) . . yes
C(5) C(7) 1.471(2) . 3_757 yes
C(6) C(7) 1.428(2) . . yes
C(6) C(12) 1.427(2) . . yes
C(7) C(8) 1.390(2) . . yes
C(8) C(9) 1.396(2) . . yes
C(8) H(3) 0.950 . . no
C(9) C(10) 1.378(2) . . yes
C(9) H(4) 0.949 . . no
C(10) C(11) 1.467(2) . . yes
C(10) C(12) 1.409(2) . . yes
